data_1567111
loop_
_publ_author_name
'Li, Cui-Cui'
'Zhang, Siqi'
'Tang, Jian'
'Jian, Ruijun'
'Xia, Yu'
'Zhao, Liang'

_publ_section_title
;
 Pyridine dicarbanion-bonded Ag<sub>13</sub> organometallic nanoclusters:
 synthesis and on-surface oxidative coupling reaction.
;
_journal_issue 27
_journal_name_full 'Chemical science'
_journal_page_first 8095
_journal_page_last 8103
_journal_paper_doi 10.1039/d2sc00989g
_journal_volume 13
_journal_year 2022
_chemical_formula_moiety 'C59 H55 Ag5 N17, 3(C F3 O3 S)'
_chemical_formula_sum 'C62 H55 Ag5 F9 N17 O9 S3'
_chemical_formula_weight 1988.76
_space_group_crystal_system monoclinic
_space_group_IT_number 15
_space_group_name_Hall '-C 2yc'
_space_group_name_H-M_alt 'C 1 2/c 1'
_atom_sites_solution_hydrogens geom
_audit_creation_date 2021-12-16
_audit_creation_method
;
Olex2 1.2
(compiled 2018.05.29 svn.r3508 for OlexSys, GUI svn.r5506)
;
_audit_update_record
;
2021-12-15 deposited with the CCDC.	2022-06-13 downloaded from the CCDC.
;
_cell_angle_alpha 90
_cell_angle_beta 129.9700(10)
_cell_angle_gamma 90
_cell_formula_units_Z 8
_cell_length_a 38.1353(5)
_cell_length_b 21.9159(4)
_cell_length_c 25.6721(3)
_cell_measurement_reflns_used 17073
_cell_measurement_temperature 173.00(10)
_cell_measurement_theta_max 71.3320
_cell_measurement_theta_min 4.2140
_cell_volume 16443.4(5)
_computing_cell_refinement 'CrysAlisPro 1.171.38.43f (Rigaku OD, 2015)'
_computing_data_collection 'CrysAlisPro 1.171.38.43f (Rigaku OD, 2015)'
_computing_data_reduction 'CrysAlisPro 1.171.38.43f (Rigaku OD, 2015)'
_computing_molecular_graphics 'Olex2 (Dolomanov et al., 2009)'
_computing_publication_material 'Olex2 (Dolomanov et al., 2009)'
_computing_structure_refinement 'ShelXL (Sheldrick, 2015)'
_diffrn_ambient_environment N~2~
_diffrn_ambient_temperature 173.00(10)
_diffrn_detector 'CCD plate'
_diffrn_detector_area_resol_mean 5.2137
_diffrn_detector_type AtlasS2
_diffrn_measured_fraction_theta_full 0.996
_diffrn_measured_fraction_theta_max 0.969
_diffrn_measurement_details
;
List of Runs (angles in degrees, time in seconds):

  # Type    Start    End  Width  t~exp~   \w     \q     \k     \f   Frames
#--------------------------------------------------------------------------
  1  \w    -64.00  26.00   1.00    6.00    --  -40.81  38.00  90.00   90
  2  \w    -65.00  29.00   1.00    6.00    --  -40.81  38.00-150.00   94
  3  \w     13.00  58.00   1.00    6.00    --   40.81 -99.00 -60.00   45
  4  \w     25.00 124.00   1.00   30.00    --  100.91 -77.00-120.00   99
  5  \w     69.00 120.00   1.00   30.00    --  100.91  77.00  90.00   51
  6  \w     92.00 173.00   1.00   30.00    --  100.91  45.00  60.00   81
  7  \w     79.00 170.00   1.00   30.00    --  100.91  61.00   0.00   91
  8  \w    152.00 177.00   1.00   30.00    --  100.91  77.00  90.00   25
  9  \w     78.00 137.00   1.00   30.00    --  100.91  61.00 -60.00   59
;
_diffrn_measurement_device 'four-circle diffractometer'
_diffrn_measurement_device_type 'SuperNova, Dual, Cu at zero, AtlasS2'
_diffrn_measurement_method '\w scans'
_diffrn_orient_matrix_type 'CrysAlisPro convention (1999,Acta A55,543-557)'
_diffrn_orient_matrix_UB_11 -0.0559444000
_diffrn_orient_matrix_UB_12 -0.0235653000
_diffrn_orient_matrix_UB_13 -0.0098020000
_diffrn_orient_matrix_UB_21 -0.0217786000
_diffrn_orient_matrix_UB_22 0.0624557000
_diffrn_orient_matrix_UB_23 0.0138908000
_diffrn_orient_matrix_UB_31 0.0023800000
_diffrn_orient_matrix_UB_32 0.0220714000
_diffrn_orient_matrix_UB_33 -0.0498633000
_diffrn_radiation_monochromator mirror
_diffrn_radiation_probe x-ray
_diffrn_radiation_type CuK\a
_diffrn_radiation_wavelength 1.54178
_diffrn_reflns_av_R_equivalents 0.0268
_diffrn_reflns_av_unetI/netI 0.0292
_diffrn_reflns_Laue_measured_fraction_full 0.996
_diffrn_reflns_Laue_measured_fraction_max 0.969
_diffrn_reflns_limit_h_max 45
_diffrn_reflns_limit_h_min -45
_diffrn_reflns_limit_k_max 24
_diffrn_reflns_limit_k_min -26
_diffrn_reflns_limit_l_max 21
_diffrn_reflns_limit_l_min -31
_diffrn_reflns_number 31666
_diffrn_reflns_point_group_measured_fraction_full 0.996
_diffrn_reflns_point_group_measured_fraction_max 0.969
_diffrn_reflns_theta_full 67.679
_diffrn_reflns_theta_max 71.438
_diffrn_reflns_theta_min 3.971
_diffrn_source 'micro-focus sealed X-ray tube'
_diffrn_source_type 'SuperNova (Cu) X-ray Source'
_exptl_absorpt_coefficient_mu 10.785
_exptl_absorpt_correction_T_max 1.00000
_exptl_absorpt_correction_T_min 0.65159
_exptl_absorpt_correction_type multi-scan
_exptl_absorpt_process_details
;
CrysAlisPro 1.171.38.43f (Rigaku Oxford Diffraction, 2015)
Empirical absorption correction using spherical harmonics, implemented in SCALE3 ABSPACK scaling algorithm.
;
_exptl_crystal_colour 'clear light yellow'
_exptl_crystal_colour_lustre clear
_exptl_crystal_colour_modifier light
_exptl_crystal_colour_primary yellow
_exptl_crystal_density_diffrn 1.607
_exptl_crystal_description block
_exptl_crystal_F_000 7856
_exptl_crystal_size_max 0.27
_exptl_crystal_size_mid 0.15
_exptl_crystal_size_min 0.1
_refine_diff_density_max 1.672
_refine_diff_density_min -1.373
_refine_diff_density_rms 0.122
_refine_ls_extinction_method none
_refine_ls_goodness_of_fit_ref 1.061
_refine_ls_hydrogen_treatment constr
_refine_ls_matrix_type full
_refine_ls_number_parameters 974
_refine_ls_number_reflns 15519
_refine_ls_number_restraints 106
_refine_ls_restrained_S_all 1.060
_refine_ls_R_factor_all 0.0560
_refine_ls_R_factor_gt 0.0531
_refine_ls_shift/su_max 0.020
_refine_ls_shift/su_mean 0.001
_refine_ls_structure_factor_coef Fsqd
_refine_ls_weighting_details
;
 w=1/[\s^2^(Fo^2^)+(0.0969P)^2^+84.9287P]
 where P=(Fo^2^+2Fc^2^)/3
;
_refine_ls_weighting_scheme calc
_refine_ls_wR_factor_gt 0.1625
_refine_ls_wR_factor_ref 0.1656
_reflns_Friedel_coverage 0.000
_reflns_number_gt 14304
_reflns_number_total 15519
_reflns_threshold_expression 'I > 2\s(I)'
_cod_data_source_file d2sc00989g2.cif
_cod_data_source_block y_sq
_cod_depositor_comments 'Adding full bibliography for 1567108--1567115.cif.'
_cod_database_code 1567111
_shelxl_version_number 2013-2
_shelx_space_group_comment
;
The symmetry employed for this shelxl refinement is uniquely defined
by the following loop, which should always be used as a source of
symmetry information in preference to the above space-group names.
They are only intended as comments.
;
_shelx_estimated_absorpt_t_max 0.412
_shelx_estimated_absorpt_t_min 0.159
_reflns_odcompleteness_completeness 99.89
_reflns_odcompleteness_iscentric 1
_reflns_odcompleteness_theta 61.08
_olex2_refinement_description
;
1. Fixed Uiso
 At 1.2 times of:
  All C(H) groups
 At 1.5 times of:
  All C(H,H,H) groups
2. Restrained distances
 C9-C10
 1.4 with sigma of 0.02
 C10-C5
 1.4 with sigma of 0.02
 C9-C17
 1.4 with sigma of 0.02
 C17-C6
 1.4 with sigma of 0.02
3. Rigid bond restraints
 C9, C5, C17, C6, C10, C4
 with sigma for 1-2 distances of 0.001 and sigma for 1-3 distances of 0.001
 C136
 with sigma for 1-2 distances of 0.001 and sigma for 1-3 distances of 0.001
4. Uiso/Uaniso restraints and constraints
C4 \\sim C6 \\sim C17 \\sim C9 \\sim C10 \\sim C5: within 3.8A with sigma of
0.01 and sigma for terminal atoms of 0.02
5. Others
 Sof(S7A)=1-FVAR(1)
 Sof(S7)=FVAR(1)
 Sof(F5A)=1-FVAR(2)
 Sof(F5)=FVAR(2)
6.a Aromatic/amide H refined with riding coordinates:
 C33(H33), C36(H36), C38(H38), C56(H56), C57(H57), C63(H63), C64(H64),
 C70(H70), C72(H72), C75(H75), C86(H86), C89(H89), C93(H93), C125(H125), C1(H1),
  C145(H145), C4AA(H4AA), C6AA(H6AA), C7AA(H7AA), C13(H13), C5AA(H5AA),
 C2AA(H2AA), C20(H20), C5BA(H5BA), C8BA(H8BA), C7BA(H7BA), C5(H5), C6(H6),
 C9(H9), C10(H10), C17(H17)
6.b Idealised Me refined as rotating group:
 C54(H54A,H54B,H54C), C68(H68A,H68B,H68C), C127(H12A,H12B,H12C), C19(H19A,H19B,
 H19C), C24(H24A,H24B,H24C), C9AA(H9AA,H9AB,H9AC), C8(H8A,H8B,H8C), C18(H18A,
 H18B,H18C)
;
_smtbx_masks_void_probe_radius 1.2
_smtbx_masks_void_truncation_radius 1.2
_olex2_submission_special_instructions 'No special instructions were received'
_oxdiff_exptl_absorpt_empirical_details
;
Empirical correction (ABSPACK) includes:
- Absorption correction using spherical harmonics
- Frame scaling
;
_oxdiff_exptl_absorpt_empirical_full_max 2.070
_oxdiff_exptl_absorpt_empirical_full_min 0.719

loop_
_space_group_symop_operation_xyz
'x, y, z'
'-x, y, -z+1/2'
'x+1/2, y+1/2, z'
'-x+1/2, y+1/2, -z+1/2'
'-x, -y, -z'
'x, -y, z-1/2'
'-x+1/2, -y+1/2, -z'
'x+1/2, -y+1/2, z-1/2'

loop_
_atom_site_label
_atom_site_type_symbol
_atom_site_fract_x
_atom_site_fract_y
_atom_site_fract_z
_atom_site_U_iso_or_equiv
_atom_site_adp_type
_atom_site_occupancy
_atom_site_site_symmetry_order
_atom_site_calc_flag
_atom_site_refinement_flags_posn
_atom_site_refinement_flags_adp
_atom_site_refinement_flags_occupancy
_atom_site_disorder_assembly
_atom_site_disorder_group
Ag1 Ag 0.18612(2) 0.76125(2) 0.25320(2) 0.04433(12) Uani 1 1 d . . . . .
Ag2 Ag 0.06369(2) 0.83696(2) 0.11083(2) 0.04325(11) Uani 1 1 d . . . . .
Ag3 Ag 0.19276(2) 0.91053(2) 0.23804(2) 0.05127(13) Uani 1 1 d . . . . .
Ag4 Ag 0.16689(2) 0.89405(2) 0.11343(2) 0.04897(12) Uani 1 1 d . . . . .
Ag5 Ag 0.15723(2) 0.75137(2) 0.12432(2) 0.05075(13) Uani 1 1 d . . . . .
S7 S -0.06132(14) 0.8310(2) 0.0347(2) 0.0376(16) Uani 0.72(4) 1 d . . P A 1
S2 S 0.22955(7) 1.05692(9) 0.21660(12) 0.0789(6) Uani 1 1 d . . . . .
C3 C 0.2089(2) 0.9186(3) 0.3645(3) 0.0486(13) Uani 1 1 d . . . . .
N3 N 0.06849(16) 0.7396(2) 0.1213(2) 0.0426(10) Uani 1 1 d . . . . .
N4 N 0.07762(14) 0.93218(19) 0.1121(2) 0.0375(9) Uani 1 1 d . . . . .
N5 N 0.11665(16) 0.9236(2) 0.0085(2) 0.0439(10) Uani 1 1 d . . . . .
N6 N 0.03838(18) 0.7404(2) 0.0078(2) 0.0513(11) Uani 1 1 d . . . . .
N8 N 0.16896(16) 0.7314(2) 0.3154(2) 0.0441(10) Uani 1 1 d . . . . .
N9 N 0.25178(15) 0.8125(2) 0.3866(2) 0.0467(11) Uani 1 1 d . . . . .
N10 N 0.09198(15) 0.9348(2) 0.2156(2) 0.0410(9) Uani 1 1 d . . . . .
C11 C 0.22414(18) 0.8525(3) 0.2078(3) 0.0403(11) Uani 1 1 d . . . . .
C12 C 0.1226(2) 0.7328(3) -0.0129(3) 0.0537(14) Uani 1 1 d . . . . .
C14 C 0.22045(17) 0.7889(3) 0.2148(2) 0.0401(11) Uani 1 1 d . . . . .
C15 C 0.3041(2) 0.8384(3) 0.2611(3) 0.0518(14) Uani 1 1 d . . . . .
N17 N 0.17146(15) 0.9246(2) 0.2997(2) 0.0407(9) Uani 1 1 d . . . . .
O19 O -0.10124(14) 0.8469(2) -0.0317(2) 0.0596(11) Uani 1 1 d . . . . .
O20 O -0.05362(19) 0.7683(3) 0.0504(3) 0.0742(14) Uani 1 1 d . . . . .
F21 F -0.11147(14) 0.8325(2) 0.0712(2) 0.0797(13) Uani 1 1 d . . . . .
O22 O 0.2242(2) 1.0231(3) 0.2565(3) 0.097(2) Uani 1 1 d . . . B 1
N23 N 0.05378(15) 0.9236(2) 0.0033(2) 0.0430(10) Uani 1 1 d . . . . .
N26 N 0.10271(17) 0.7333(2) 0.0157(2) 0.0501(11) Uani 1 1 d . . . . .
F27 F -0.04075(14) 0.8494(3) 0.1532(2) 0.0901(16) Uani 1 1 d . . . . .
N30 N 0.25072(17) 0.9176(3) 0.3757(3) 0.0541(12) Uani 1 1 d . . . . .
C31 C 0.13017(18) 0.9297(3) 0.2838(3) 0.0422(11) Uani 1 1 d . . . . .
F32 F 0.2997(2) 1.1049(4) 0.2374(4) 0.140(3) Uani 1 1 d . . . . .
C33 C 0.2657(2) 0.8752(3) 0.2298(3) 0.0488(13) Uani 1 1 d . . . . .
H33 H 0.2679 0.9163 0.2234 0.059 Uiso 1 1 calc R . . . .
C35 C 0.27286(19) 0.7593(3) 0.4026(3) 0.0472(13) Uani 1 1 d . . . . .
C36 C 0.0425(2) 0.9272(3) -0.1025(3) 0.0553(15) Uani 1 1 d . . . . .
H36 H 0.0108 0.9268 -0.1301 0.066 Uiso 1 1 calc R . . . .
C37 C 0.07138(19) 0.9258(2) -0.0301(3) 0.0438(12) Uani 1 1 d . . . . .
C38 C 0.09550(19) 1.0146(3) 0.0729(3) 0.0460(12) Uani 1 1 d . . . . .
H38 H 0.0945 1.0316 0.0389 0.055 Uiso 1 1 calc R . . . .
C40 C 0.0610(2) 0.7072(3) 0.0702(3) 0.0486(13) Uani 1 1 d . . . . .
O48 O -0.02095(14) 0.8654(3) 0.0604(2) 0.0632(12) Uani 1 1 d . . . . .
C49 C 0.07680(17) 0.9576(2) 0.0642(3) 0.0393(11) Uani 1 1 d . . . . .
C51 C 0.08654(18) 0.7119(3) 0.1805(3) 0.0437(12) Uani 1 1 d . . . . .
C54 C 0.04788(19) 0.9457(3) 0.1983(3) 0.0504(13) Uani 1 1 d . . . . .
H54A H 0.0397 0.9110 0.2112 0.076 Uiso 1 1 calc GR . . . .
H54B H 0.0250 0.9522 0.1502 0.076 Uiso 1 1 calc GR . . . .
H54C H 0.0499 0.9812 0.2221 0.076 Uiso 1 1 calc GR . . . .
C55 C 0.12770(19) 0.7356(3) 0.2987(3) 0.0436(12) Uani 1 1 d . . . . .
C56 C 0.1161(2) 1.0200(3) 0.1821(3) 0.0485(13) Uani 1 1 d . . . . .
H56 H 0.1294 1.0404 0.2227 0.058 Uiso 1 1 calc R . . . .
C57 C 0.1263(2) 0.9270(3) 0.3336(3) 0.0535(14) Uani 1 1 d . . . . .
H57 H 0.0979 0.9304 0.3224 0.064 Uiso 1 1 calc R . . . .
N58 N 0.29991(16) 0.7791(2) 0.2683(2) 0.0466(10) Uani 1 1 d . . . . .
N59 N 0.24716(17) 0.7087(3) 0.3930(3) 0.0555(12) Uani 1 1 d . . . . .
C60 C 0.0566(2) 0.7414(3) -0.0238(3) 0.0489(13) Uani 1 1 d . . . . .
F61 F 0.3020(3) 1.1069(4) 0.3224(4) 0.150(3) Uani 1 1 d . . . . .
F62 F -0.0830(2) 0.9206(2) 0.0766(3) 0.0969(15) Uani 1 1 d . . . . .
C63 C 0.1216(2) 0.7280(4) 0.3455(3) 0.0615(17) Uani 1 1 d . . . . .
H63 H 0.0928 0.7318 0.3330 0.074 Uiso 1 1 calc R . . . .
C64 C 0.3405(2) 0.8056(4) 0.4357(3) 0.0661(19) Uani 1 1 d . . . . .
H64 H 0.3705 0.8035 0.4523 0.079 Uiso 1 1 calc R . . . .
C66 C 0.2749(2) 0.8633(3) 0.3962(3) 0.0536(15) Uani 1 1 d . . . . .
C67 C 0.2053(2) 0.7170(3) 0.3793(3) 0.0523(14) Uani 1 1 d . . . . .
C68 C 0.0034(2) 0.9216(3) -0.0381(3) 0.0532(14) Uani 1 1 d . . . . .
H68A H -0.0097 0.9588 -0.0635 0.080 Uiso 1 1 calc GR . . . .
H68B H -0.0038 0.9171 -0.0087 0.080 Uiso 1 1 calc GR . . . .
H68C H -0.0088 0.8877 -0.0689 0.080 Uiso 1 1 calc GR . . . .
C69 C -0.0743(2) 0.8605(4) 0.0864(4) 0.0640(17) Uani 1 1 d . . . . .
C70 C 0.2075(2) 0.9154(4) 0.4170(3) 0.0601(16) Uani 1 1 d . . . . .
H70 H 0.2342 0.9109 0.4619 0.072 Uiso 1 1 calc R . . . .
C72 C 0.1155(2) 1.0456(3) 0.1326(3) 0.0516(13) Uani 1 1 d . . . . .
H72 H 0.1286 1.0837 0.1395 0.062 Uiso 1 1 calc R . . . .
C75 C 0.2014(2) 0.7071(4) 0.4290(3) 0.0650(18) Uani 1 1 d . . . . .
H75 H 0.2266 0.6956 0.4728 0.078 Uiso 1 1 calc R . . . .
C82 C 0.09653(17) 0.9632(2) 0.1703(3) 0.0391(11) Uani 1 1 d . . . . .
O84 O 0.2219(3) 1.0203(3) 0.1607(3) 0.101(2) Uani 1 1 d . . . C 1
C86 C 0.0972(3) 0.7432(4) -0.0819(4) 0.0692(19) Uani 1 1 d . . . . .
H86 H 0.1112 0.7424 -0.1011 0.083 Uiso 1 1 calc R . . . .
C89 C 0.2605(2) 0.7545(3) 0.2468(3) 0.0448(12) Uani 1 1 d . . . . .
H89 H 0.2596 0.7130 0.2533 0.054 Uiso 1 1 calc R . . . .
C93 C 0.1591(3) 0.7148(4) 0.4113(4) 0.072(2) Uani 1 1 d . . . . .
H93 H 0.1560 0.7111 0.4442 0.087 Uiso 1 1 calc R . . . .
O101 O 0.2099(2) 1.1152(3) 0.1916(4) 0.098(2) Uani 1 1 d . . . D 1
F103 F 0.3143(2) 1.0230(3) 0.2996(5) 0.155(3) Uani 1 1 d . . . . .
C125 C 0.0302(2) 0.7541(3) -0.0930(3) 0.0616(17) Uani 1 1 d . . . . .
H125 H -0.0009 0.7618 -0.1195 0.074 Uiso 1 1 calc R . . . .
C127 C 0.2701(3) 0.6494(4) 0.4231(5) 0.076(2) Uani 1 1 d . . . . .
H12A H 0.2913 0.6528 0.4718 0.114 Uiso 1 1 calc GR . . . .
H12B H 0.2863 0.6380 0.4075 0.114 Uiso 1 1 calc GR . . . .
H12C H 0.2477 0.6188 0.4097 0.114 Uiso 1 1 calc GR . . . .
C136 C 0.2857(5) 1.0706(4) 0.2732(5) 0.169(9) Uani 1 1 d . U . . .
C1 C 0.0511(3) 0.7549(4) -0.1215(4) 0.072(2) Uani 1 1 d . . . . .
H1 H 0.0339 0.7633 -0.1676 0.087 Uiso 1 1 calc R . . . .
C145 C 0.3200(2) 0.8615(4) 0.4215(3) 0.0619(17) Uani 1 1 d . . . . .
H145 H 0.3357 0.8972 0.4285 0.074 Uiso 1 1 calc R . . . .
S16 S 0.08106(5) 0.15235(8) 0.24551(7) 0.0541(3) Uani 1 1 d . . . . .
O44 O 0.07400(18) 0.1601(3) 0.1835(2) 0.0711(14) Uani 1 1 d . . . . .
O94 O 0.0595(3) 0.1963(4) 0.2577(3) 0.124(3) Uani 1 1 d . . . . .
O126 O 0.0749(3) 0.0922(3) 0.2565(3) 0.095(2) Uani 1 1 d . . . . .
N3AA N 0.09094(17) 0.7487(2) 0.2296(2) 0.0477(11) Uani 1 1 d . . . . .
N1BA N 0.18096(17) 0.8222(3) 0.0299(2) 0.0498(11) Uani 1 1 d . . . . .
N2BA N 0.18487(19) 0.9260(3) 0.0261(3) 0.0574(12) Uani 1 1 d . . . . .
N8AA N 0.1698(2) 0.7202(3) 0.0323(3) 0.0612(13) Uani 1 1 d . . . . .
C7 C 0.2061(2) 0.8699(3) 0.0397(3) 0.0510(14) Uani 1 1 d . . . . .
C0BA C 0.1984(2) 0.7668(3) 0.0422(3) 0.0539(14) Uani 1 1 d . . . . .
C4AA C 0.0991(2) 0.6510(3) 0.1910(3) 0.0584(16) Uani 1 1 d . . . . .
H4AA H 0.1118 0.6321 0.2321 0.070 Uiso 1 1 calc R . . . .
C6AA C 0.0643(3) 0.9293(4) -0.1293(3) 0.0636(17) Uani 1 1 d . . . . .
H6AA H 0.0467 0.9295 -0.1762 0.076 Uiso 1 1 calc R . . . .
C7AA C 0.1114(3) 0.9312(4) -0.0888(3) 0.0651(18) Uani 1 1 d . . . . .
H7AA H 0.1256 0.9353 -0.1076 0.078 Uiso 1 1 calc R . . . .
C13 C 0.2504(2) 0.8633(4) 0.0627(4) 0.0661(18) Uani 1 1 d . . . . .
H13 H 0.2674 0.8971 0.0686 0.079 Uiso 1 1 calc R . . . .
C5AA C 0.0923(3) 0.6186(3) 0.1381(4) 0.071(2) Uani 1 1 d . . . . .
H5AA H 0.1012 0.5780 0.1442 0.086 Uiso 1 1 calc R . . . .
C2AA C 0.3177(2) 0.7527(4) 0.4261(3) 0.0601(17) Uani 1 1 d . . . . .
H2AA H 0.3312 0.7145 0.4346 0.072 Uiso 1 1 calc R . . . .
C19 C 0.0489(2) 0.7700(4) 0.2134(4) 0.0651(18) Uani 1 1 d . . . . .
H19A H 0.0287 0.7856 0.1679 0.098 Uiso 1 1 calc GR . . . .
H19B H 0.0557 0.8017 0.2446 0.098 Uiso 1 1 calc GR . . . .
H19C H 0.0343 0.7367 0.2172 0.098 Uiso 1 1 calc GR . . . .
C20 C 0.0722(3) 0.6474(3) 0.0769(4) 0.0640(17) Uani 1 1 d . . . . .
H20 H 0.0665 0.6261 0.0409 0.077 Uiso 1 1 calc R . . . .
C24 C 0.2090(3) 0.9815(4) 0.0329(5) 0.082(2) Uani 1 1 d . . . . .
H24A H 0.2397 0.9807 0.0754 0.123 Uiso 1 1 calc GR . . . .
H24B H 0.1933 1.0166 0.0316 0.123 Uiso 1 1 calc GR . . . .
H24C H 0.2096 0.9837 -0.0038 0.123 Uiso 1 1 calc GR . . . .
C9AA C 0.1833(4) 0.6562(4) 0.0399(6) 0.097(3) Uani 1 1 d . . . . .
H9AA H 0.1678 0.6323 0.0511 0.145 Uiso 1 1 calc GR . . . .
H9AB H 0.2157 0.6525 0.0755 0.145 Uiso 1 1 calc GR . . . .
H9AC H 0.1751 0.6417 -0.0020 0.145 Uiso 1 1 calc GR . . . .
C6BA C 0.1364(2) 0.9270(3) -0.0199(3) 0.0515(13) Uani 1 1 d . . . . .
C5BA C 0.1655(2) 0.9191(4) 0.4006(3) 0.0645(18) Uani 1 1 d . . . . .
H5BA H 0.1633 0.9164 0.4346 0.077 Uiso 1 1 calc R . . . .
C8BA C 0.2426(3) 0.7555(4) 0.0660(4) 0.0699(19) Uani 1 1 d . . . . .
H8BA H 0.2542 0.7161 0.0745 0.084 Uiso 1 1 calc R . . . .
C8 C 0.2762(3) 0.9756(4) 0.4029(4) 0.074(2) Uani 1 1 d . . . . .
H8A H 0.2972 0.9742 0.4516 0.110 Uiso 1 1 calc GR . . . .
H8B H 0.2551 1.0087 0.3876 0.110 Uiso 1 1 calc GR . . . .
H8C H 0.2929 0.9817 0.3870 0.110 Uiso 1 1 calc GR . . . .
C7BA C 0.2680(3) 0.8060(5) 0.0764(4) 0.078(2) Uani 1 1 d . . . . .
H7BA H 0.2978 0.8007 0.0930 0.093 Uiso 1 1 calc R . . . .
C18 C -0.0111(2) 0.7460(3) -0.0334(3) 0.0620(16) Uani 1 1 d . . . . .
H18A H -0.0259 0.7118 -0.0638 0.093 Uiso 1 1 calc GR . . . .
H18B H -0.0213 0.7831 -0.0593 0.093 Uiso 1 1 calc GR . . . .
H18C H -0.0187 0.7466 -0.0043 0.093 Uiso 1 1 calc GR . . . .
C4 C 0.3484(5) 0.8592(7) 0.2852(11) 0.164(3) Uani 1 1 d . U . . .
C5 C 0.3746(5) 0.8264(8) 0.2751(11) 0.174(4) Uani 1 1 d D U . . .
H5 H 0.3632 0.7885 0.2543 0.209 Uiso 1 1 calc R . . . .
C6 C 0.3708(5) 0.9068(8) 0.3256(12) 0.186(4) Uani 1 1 d D U . . .
H6 H 0.3571 0.9290 0.3392 0.223 Uiso 1 1 calc R . . . .
S7A S -0.0621(8) 0.852(3) 0.0417(10) 0.097(8) Uani 0.28(4) 1 d . . P A 2
C9 C 0.4413(6) 0.8959(8) 0.3333(10) 0.187(4) Uani 1 1 d D U . . .
H9 H 0.4694 0.9087 0.3470 0.225 Uiso 1 1 calc R . . . .
C10 C 0.4169(5) 0.8441(7) 0.2929(11) 0.175(4) Uani 1 1 d D U . . .
H10 H 0.4289 0.8207 0.2774 0.210 Uiso 1 1 calc R . . . .
C17 C 0.4158(5) 0.9262(8) 0.3501(11) 0.188(4) Uani 1 1 d D U . . .
H17 H 0.4290 0.9602 0.3783 0.226 Uiso 1 1 calc R . . . .
F3 F 0.15451(18) 0.1702(3) 0.3721(2) 0.0972(17) Uani 1 1 d . . . . .
F5 F 0.1666(2) 0.1515(7) 0.3023(4) 0.136(6) Uani 0.751(16) 1 d . . P E 1
C16 C 0.1422(4) 0.1631(8) 0.3117(5) 0.135(6) Uani 1 1 d . . . . .
F4 F 0.1490(5) 0.2245(8) 0.2989(5) 0.265(10) Uani 1 1 d . . . . .
F5A F 0.1600(5) 0.0944(7) 0.3237(6) 0.063(7) Uani 0.249(16) 1 d . . P E 2

loop_
_atom_site_aniso_label
_atom_site_aniso_U_11
_atom_site_aniso_U_22
_atom_site_aniso_U_33
_atom_site_aniso_U_23
_atom_site_aniso_U_13
_atom_site_aniso_U_12
Ag1 0.0386(2) 0.0554(2) 0.0350(2) 0.00733(16) 0.02188(17) 0.00155(16)
Ag2 0.0465(2) 0.0405(2) 0.0386(2) -0.00023(14) 0.02542(18) -0.00174(15)
Ag3 0.0460(2) 0.0630(3) 0.0414(2) 0.00025(18) 0.02648(19) 0.01390(18)
Ag4 0.0454(2) 0.0611(3) 0.0390(2) 0.01573(17) 0.02650(19) 0.01720(18)
Ag5 0.0476(2) 0.0561(3) 0.0362(2) -0.00404(16) 0.02126(19) -0.00606(18)
S7 0.0297(18) 0.047(2) 0.0328(14) -0.0030(10) 0.0183(11) -0.0072(12)
S2 0.0666(11) 0.0609(10) 0.0912(14) 0.0156(10) 0.0425(10) -0.0009(8)
C3 0.042(3) 0.052(3) 0.042(3) 0.004(2) 0.023(2) 0.003(2)
N3 0.040(2) 0.042(2) 0.038(2) 0.0001(18) 0.021(2) -0.0052(18)
N4 0.033(2) 0.037(2) 0.035(2) 0.0025(17) 0.0188(18) 0.0042(17)
N5 0.045(2) 0.046(2) 0.034(2) 0.0039(18) 0.023(2) 0.0068(19)
N6 0.049(3) 0.058(3) 0.035(2) -0.001(2) 0.022(2) -0.003(2)
N8 0.041(2) 0.052(3) 0.040(2) 0.006(2) 0.026(2) 0.006(2)
N9 0.037(2) 0.065(3) 0.031(2) 0.012(2) 0.0188(19) 0.014(2)
N10 0.039(2) 0.049(2) 0.034(2) -0.0008(18) 0.0227(19) 0.0018(19)
C11 0.038(3) 0.046(3) 0.036(2) 0.006(2) 0.023(2) 0.009(2)
C12 0.059(4) 0.053(3) 0.039(3) -0.006(2) 0.027(3) -0.006(3)
C14 0.036(2) 0.048(3) 0.030(2) 0.003(2) 0.019(2) 0.001(2)
C15 0.037(3) 0.060(4) 0.050(3) 0.010(3) 0.024(3) 0.008(2)
N17 0.042(2) 0.040(2) 0.037(2) 0.0013(18) 0.0238(19) 0.0060(18)
O19 0.042(2) 0.077(3) 0.041(2) 0.006(2) 0.0182(19) -0.006(2)
O20 0.067(3) 0.076(3) 0.074(3) 0.007(3) 0.043(3) 0.006(3)
F21 0.051(2) 0.125(4) 0.072(3) -0.007(2) 0.044(2) -0.012(2)
O22 0.093(4) 0.090(4) 0.086(4) 0.017(3) 0.048(4) -0.023(3)
N23 0.036(2) 0.050(2) 0.030(2) 0.0022(18) 0.0153(18) 0.0031(19)
N26 0.049(3) 0.051(3) 0.033(2) -0.0030(19) 0.018(2) -0.005(2)
F27 0.053(2) 0.169(5) 0.041(2) -0.012(3) 0.0272(19) -0.005(3)
N30 0.043(3) 0.066(3) 0.047(3) 0.008(2) 0.026(2) 0.003(2)
C31 0.041(3) 0.045(3) 0.035(3) 0.001(2) 0.022(2) 0.006(2)
F32 0.101(4) 0.137(6) 0.175(7) 0.036(5) 0.086(5) -0.020(4)
C33 0.048(3) 0.043(3) 0.058(3) 0.007(2) 0.035(3) 0.004(2)
C35 0.038(3) 0.068(4) 0.028(2) 0.005(2) 0.017(2) 0.013(3)
C36 0.056(3) 0.064(4) 0.034(3) 0.003(3) 0.024(3) 0.013(3)
C37 0.048(3) 0.041(3) 0.033(3) 0.005(2) 0.022(2) 0.008(2)
C38 0.047(3) 0.042(3) 0.045(3) 0.007(2) 0.027(3) 0.006(2)
C40 0.052(3) 0.043(3) 0.041(3) 0.000(2) 0.025(3) -0.005(2)
O48 0.040(2) 0.092(3) 0.055(2) -0.016(2) 0.029(2) -0.015(2)
C49 0.034(2) 0.039(3) 0.038(3) 0.008(2) 0.020(2) 0.012(2)
C51 0.037(3) 0.042(3) 0.043(3) 0.004(2) 0.021(2) -0.005(2)
C54 0.037(3) 0.068(4) 0.041(3) -0.004(3) 0.023(2) 0.000(3)
C55 0.042(3) 0.049(3) 0.035(3) 0.006(2) 0.023(2) 0.005(2)
C56 0.047(3) 0.043(3) 0.040(3) -0.005(2) 0.021(2) -0.001(2)
C57 0.051(3) 0.072(4) 0.042(3) 0.008(3) 0.031(3) 0.010(3)
N58 0.042(2) 0.054(3) 0.043(2) 0.009(2) 0.027(2) 0.013(2)
N59 0.045(3) 0.064(3) 0.049(3) 0.009(2) 0.026(2) 0.015(2)
C60 0.052(3) 0.047(3) 0.032(3) -0.004(2) 0.020(3) -0.005(2)
F61 0.137(6) 0.141(6) 0.103(5) -0.034(4) 0.046(4) -0.042(5)
F62 0.112(4) 0.073(3) 0.128(5) -0.005(3) 0.087(4) 0.002(3)
C63 0.052(3) 0.091(5) 0.048(3) 0.008(3) 0.036(3) 0.010(3)
C64 0.042(3) 0.100(6) 0.053(4) 0.014(4) 0.030(3) 0.015(4)
C66 0.042(3) 0.082(4) 0.032(3) 0.012(3) 0.021(2) 0.008(3)
C67 0.048(3) 0.064(4) 0.040(3) 0.010(3) 0.026(3) 0.015(3)
C68 0.041(3) 0.066(4) 0.034(3) 0.001(3) 0.016(2) 0.000(3)
C69 0.052(4) 0.082(5) 0.060(4) -0.005(3) 0.037(3) -0.007(3)
C70 0.050(3) 0.083(5) 0.036(3) 0.006(3) 0.023(3) 0.007(3)
C72 0.053(3) 0.040(3) 0.057(3) 0.001(2) 0.033(3) -0.001(2)
C75 0.061(4) 0.089(5) 0.039(3) 0.009(3) 0.029(3) 0.014(4)
C82 0.036(2) 0.038(2) 0.036(2) 0.003(2) 0.020(2) 0.007(2)
O84 0.118(5) 0.080(4) 0.083(4) -0.019(3) 0.055(4) -0.012(4)
C86 0.069(5) 0.085(5) 0.048(4) 0.003(3) 0.035(4) -0.007(4)
C89 0.049(3) 0.043(3) 0.046(3) 0.008(2) 0.032(3) 0.010(2)
C93 0.069(4) 0.109(6) 0.049(4) 0.018(4) 0.043(4) 0.020(4)
O101 0.066(3) 0.055(3) 0.121(5) 0.012(3) 0.036(4) 0.001(3)
F103 0.069(3) 0.097(4) 0.195(8) 0.033(5) 0.037(4) 0.011(3)
C125 0.055(4) 0.071(4) 0.038(3) -0.003(3) 0.021(3) -0.010(3)
C127 0.063(4) 0.066(4) 0.091(6) 0.023(4) 0.046(4) 0.029(4)
C136 0.159(11) 0.044(4) 0.073(6) -0.009(4) -0.032(7) 0.033(6)
C1 0.069(5) 0.092(6) 0.042(3) 0.003(3) 0.030(3) -0.009(4)
C145 0.037(3) 0.086(5) 0.055(4) 0.011(3) 0.026(3) 0.008(3)
S16 0.0511(8) 0.0691(9) 0.0383(7) -0.0089(6) 0.0269(6) -0.0132(7)
O44 0.069(3) 0.099(4) 0.041(2) -0.009(2) 0.033(2) -0.028(3)
O94 0.124(6) 0.158(7) 0.068(4) -0.007(4) 0.050(4) 0.053(5)
O126 0.138(6) 0.082(4) 0.058(3) -0.010(3) 0.060(4) -0.038(4)
N3AA 0.040(2) 0.059(3) 0.041(2) 0.011(2) 0.024(2) 0.009(2)
N1BA 0.048(3) 0.065(3) 0.040(2) 0.004(2) 0.030(2) 0.009(2)
N2BA 0.056(3) 0.062(3) 0.057(3) -0.001(3) 0.038(3) -0.001(2)
N8AA 0.065(3) 0.060(3) 0.055(3) 0.007(3) 0.037(3) 0.009(3)
C7 0.051(3) 0.068(4) 0.039(3) 0.005(3) 0.032(3) 0.006(3)
C0BA 0.054(3) 0.067(4) 0.038(3) 0.006(3) 0.028(3) 0.010(3)
C4AA 0.067(4) 0.043(3) 0.050(3) 0.007(3) 0.031(3) -0.002(3)
C6AA 0.069(4) 0.081(5) 0.034(3) 0.004(3) 0.030(3) 0.011(4)
C7AA 0.075(4) 0.081(5) 0.047(3) 0.009(3) 0.043(3) 0.013(4)
C13 0.054(4) 0.089(5) 0.064(4) 0.011(4) 0.041(3) 0.002(4)
C5AA 0.091(5) 0.039(3) 0.071(4) 0.000(3) 0.046(4) -0.004(3)
C2AA 0.045(3) 0.090(5) 0.043(3) 0.014(3) 0.028(3) 0.024(3)
C19 0.045(3) 0.100(5) 0.052(4) 0.016(4) 0.032(3) 0.017(3)
C20 0.083(5) 0.045(3) 0.059(4) -0.009(3) 0.044(4) -0.004(3)
C24 0.068(5) 0.075(5) 0.091(6) 0.006(4) 0.046(5) -0.006(4)
C9AA 0.106(7) 0.064(5) 0.116(8) 0.011(5) 0.069(7) 0.021(5)
C6BA 0.059(3) 0.051(3) 0.050(3) 0.001(3) 0.038(3) 0.004(3)
C5BA 0.059(4) 0.095(5) 0.041(3) 0.008(3) 0.033(3) 0.011(4)
C8BA 0.063(4) 0.083(5) 0.064(4) 0.015(4) 0.040(4) 0.024(4)
C8 0.058(4) 0.073(5) 0.070(5) 0.008(4) 0.032(4) -0.008(3)
C7BA 0.052(4) 0.107(7) 0.073(5) 0.020(5) 0.040(4) 0.020(4)
C18 0.056(4) 0.070(4) 0.045(3) -0.006(3) 0.026(3) -0.008(3)
C4 0.108(4) 0.115(6) 0.262(8) 0.026(6) 0.115(5) 0.007(4)
C5 0.108(4) 0.136(6) 0.271(9) 0.023(6) 0.119(5) 0.009(4)
C6 0.114(5) 0.130(6) 0.276(9) 0.011(6) 0.108(5) 0.005(4)
S7A 0.081(8) 0.12(2) 0.044(5) 0.001(9) 0.019(4) -0.044(9)
C9 0.114(5) 0.134(6) 0.277(9) 0.017(6) 0.109(5) 0.006(4)
C10 0.106(4) 0.133(6) 0.273(9) 0.018(6) 0.116(5) 0.005(4)
C17 0.113(5) 0.131(6) 0.278(9) 0.005(6) 0.107(5) 0.001(4)
F3 0.081(3) 0.138(5) 0.044(2) -0.029(3) 0.028(2) -0.028(3)
F5 0.042(3) 0.285(19) 0.066(4) -0.024(7) 0.028(3) -0.003(6)
C16 0.076(6) 0.271(19) 0.049(5) -0.059(8) 0.037(5) -0.090(9)
F4 0.246(13) 0.39(2) 0.114(6) -0.085(10) 0.095(8) -0.252(15)
F5A 0.061(10) 0.047(9) 0.025(7) 0.024(5) 0.002(6) 0.031(7)

loop_
_atom_type_symbol
_atom_type_description
_atom_type_scat_dispersion_real
_atom_type_scat_dispersion_imag
_atom_type_scat_source
C C 0.0181 0.0091 'International Tables Vol C Tables 4.2.6.8 and 6.1.1.4'
H H 0.0000 0.0000 'International Tables Vol C Tables 4.2.6.8 and 6.1.1.4'
Ag Ag 0.1306 4.2820 'International Tables Vol C Tables 4.2.6.8 and 6.1.1.4'
F F 0.0727 0.0534 'International Tables Vol C Tables 4.2.6.8 and 6.1.1.4'
N N 0.0311 0.0180 'International Tables Vol C Tables 4.2.6.8 and 6.1.1.4'
O O 0.0492 0.0322 'International Tables Vol C Tables 4.2.6.8 and 6.1.1.4'
S S 0.3331 0.5567 'International Tables Vol C Tables 4.2.6.8 and 6.1.1.4'

loop_
_geom_angle_atom_site_label_1
_geom_angle_atom_site_label_2
_geom_angle_atom_site_label_3
_geom_angle
_geom_angle_site_symmetry_1
_geom_angle_site_symmetry_3
_geom_angle_publ_flag
Ag5 Ag1 Ag3 86.458(15) . . ?
N8 Ag1 Ag3 117.56(13) . . ?
N8 Ag1 Ag5 141.55(13) . . ?
C14 Ag1 Ag3 63.80(15) . . ?
C14 Ag1 Ag5 50.66(13) . . ?
C14 Ag1 N8 165.78(18) . . ?
N3 Ag2 N4 164.70(17) . . ?
Ag4 Ag3 Ag1 90.554(17) . . ?
C11 Ag3 Ag1 64.65(15) . . ?
C11 Ag3 Ag4 51.13(13) . . ?
C11 Ag3 N17 149.71(18) . . ?
N17 Ag3 Ag1 87.84(12) . . ?
N17 Ag3 Ag4 147.42(12) . . ?
Ag3 Ag4 Ag5 90.125(17) . . ?
N5 Ag4 Ag3 142.16(12) . . ?
N5 Ag4 Ag5 110.05(13) . . ?
C11 Ag4 Ag3 52.45(14) . . ?
C11 Ag4 Ag5 65.02(15) . . ?
C11 Ag4 N5 165.33(19) . . ?
Ag1 Ag5 Ag4 92.809(16) . . ?
C14 Ag5 Ag1 50.87(14) . . ?
C14 Ag5 Ag4 66.98(14) . . ?
C14 Ag5 N26 157.7(2) . . ?
N26 Ag5 Ag1 150.05(15) . . ?
N26 Ag5 Ag4 97.73(13) . . ?
O19 S7 O48 115.4(4) . . ?
O19 S7 C69 101.9(4) . . ?
O20 S7 O19 116.8(5) . . ?
O20 S7 O48 114.5(4) . . ?
O20 S7 C69 104.0(4) . . ?
O48 S7 C69 101.1(4) . . ?
O22 S2 O84 113.1(4) . . ?
O22 S2 O101 122.3(5) . . ?
O22 S2 C136 99.7(7) . . ?
O84 S2 C136 106.3(7) . . ?
O101 S2 O84 109.3(5) . . ?
O101 S2 C136 104.0(4) . . ?
N17 C3 N30 114.6(5) . . ?
N17 C3 C70 122.8(6) . . ?
C70 C3 N30 122.6(5) . . ?
C40 N3 Ag2 116.9(4) . . ?
C51 N3 Ag2 122.1(4) . . ?
C51 N3 C40 119.7(5) . . ?
C49 N4 Ag2 122.2(4) . . ?
C49 N4 C82 119.3(5) . . ?
C82 N4 Ag2 117.2(3) . . ?
C37 N5 Ag4 128.6(4) . . ?
C37 N5 C6BA 120.4(5) . . ?
C6BA N5 Ag4 109.5(4) . . ?
C40 N6 C18 114.8(5) . . ?
C60 N6 C40 120.1(5) . . ?
C60 N6 C18 118.9(5) . . ?
C55 N8 Ag1 126.0(4) . . ?
C67 N8 Ag1 114.0(4) . . ?
C67 N8 C55 119.1(5) . . ?
C35 N9 C66 118.6(5) . . ?
C31 N10 C54 117.9(4) . . ?
C31 N10 C82 119.1(4) . . ?
C82 N10 C54 113.7(4) . . ?
Ag4 C11 Ag3 76.42(16) . . ?
C14 C11 Ag3 113.7(4) . . ?
C14 C11 Ag4 116.3(4) . . ?
C33 C11 Ag3 112.8(4) . . ?
C33 C11 Ag4 111.8(4) . . ?
C33 C11 C14 118.6(5) . . ?
N26 C12 C86 121.2(7) . . ?
N26 C12 N8AA 115.0(5) . . ?
C86 C12 N8AA 123.8(7) . . ?
Ag5 C14 Ag1 78.48(18) . . ?
C11 C14 Ag1 117.8(4) . . ?
C11 C14 Ag5 111.7(3) . . ?
C89 C14 Ag1 109.4(4) . . ?
C89 C14 Ag5 117.9(4) . . ?
C89 C14 C11 116.2(5) . . ?
C33 C15 C4 124.9(8) . . ?
N58 C15 C33 117.9(5) . . ?
N58 C15 C4 117.1(8) . . ?
C3 N17 Ag3 106.8(4) . . ?
C3 N17 C31 119.4(5) . . ?
C31 N17 Ag3 133.2(4) . . ?
C37 N23 C49 117.4(5) . . ?
C37 N23 C68 118.4(4) . . ?
C49 N23 C68 114.0(5) . . ?
C12 N26 Ag5 106.7(4) . . ?
C12 N26 C60 120.2(5) . . ?
C60 N26 Ag5 129.6(4) . . ?
C3 N30 C8 113.1(6) . . ?
C66 N30 C3 118.4(5) . . ?
C66 N30 C8 119.0(5) . . ?
N17 C31 N10 117.5(5) . . ?
N17 C31 C57 120.8(5) . . ?
C57 C31 N10 121.6(5) . . ?
C11 C33 C15 122.2(6) . . ?
C11 C33 H33 118.9 . . ?
C15 C33 H33 118.9 . . ?
N9 C35 N59 115.4(5) . . ?
N9 C35 C2AA 123.5(6) . . ?
N59 C35 C2AA 121.1(6) . . ?
C37 C36 H36 121.9 . . ?
C6AA C36 H36 121.9 . . ?
C6AA C36 C37 116.2(6) . . ?
N5 C37 N23 116.8(5) . . ?
N5 C37 C36 121.1(5) . . ?
N23 C37 C36 122.0(5) . . ?
C49 C38 H38 120.4 . . ?
C72 C38 H38 120.4 . . ?
C72 C38 C49 119.1(5) . . ?
N3 C40 N6 114.8(5) . . ?
N3 C40 C20 122.2(6) . . ?
C20 C40 N6 123.0(6) . . ?
N4 C49 N23 115.4(5) . . ?
N4 C49 C38 121.6(5) . . ?
C38 C49 N23 122.9(5) . . ?
N3 C51 N3AA 115.6(5) . . ?
N3 C51 C4AA 121.1(6) . . ?
C4AA C51 N3AA 123.3(5) . . ?
N10 C54 H54A 109.5 . . ?
N10 C54 H54B 109.5 . . ?
N10 C54 H54C 109.5 . . ?
H54A C54 H54B 109.5 . . ?
H54A C54 H54C 109.5 . . ?
H54B C54 H54C 109.5 . . ?
N8 C55 C63 122.4(5) . . ?
N8 C55 N3AA 115.4(5) . . ?
C63 C55 N3AA 122.3(5) . . ?
C72 C56 H56 120.7 . . ?
C72 C56 C82 118.6(5) . . ?
C82 C56 H56 120.7 . . ?
C31 C57 H57 120.5 . . ?
C31 C57 C5BA 119.0(6) . . ?
C5BA C57 H57 120.5 . . ?
C15 N58 C89 122.5(5) . . ?
C35 N59 C67 119.8(5) . . ?
C35 N59 C127 119.6(5) . . ?
C67 N59 C127 116.1(6) . . ?
N6 C60 C125 122.2(6) . . ?
N26 C60 N6 117.5(5) . . ?
N26 C60 C125 120.2(6) . . ?
C69 F62 S7A 43.7(8) . . ?
C55 C63 H63 120.9 . . ?
C93 C63 C55 118.2(6) . . ?
C93 C63 H63 120.9 . . ?
C145 C64 H64 119.3 . . ?
C145 C64 C2AA 121.4(6) . . ?
C2AA C64 H64 119.3 . . ?
N9 C66 N30 116.4(5) . . ?
N9 C66 C145 122.0(6) . . ?
N30 C66 C145 121.5(7) . . ?
N8 C67 N59 116.8(5) . . ?
N8 C67 C75 121.6(6) . . ?
C75 C67 N59 121.5(5) . . ?
N23 C68 H68A 109.5 . . ?
N23 C68 H68B 109.5 . . ?
N23 C68 H68C 109.5 . . ?
H68A C68 H68B 109.5 . . ?
H68A C68 H68C 109.5 . . ?
H68B C68 H68C 109.5 . . ?
F21 C69 S7 110.9(5) . . ?
F21 C69 S7A 120.5(13) . . ?
F27 C69 S7 112.8(5) . . ?
F27 C69 F21 104.3(6) . . ?
F27 C69 S7A 116.5(12) . . ?
F62 C69 S7 111.5(5) . . ?
F62 C69 F21 107.6(6) . . ?
F62 C69 F27 109.4(7) . . ?
F62 C69 S7A 98(2) . . ?
C3 C70 H70 121.1 . . ?
C5BA C70 C3 117.7(6) . . ?
C5BA C70 H70 121.1 . . ?
C38 C72 C56 119.6(6) . . ?
C38 C72 H72 120.2 . . ?
C56 C72 H72 120.2 . . ?
C67 C75 H75 121.0 . . ?
C93 C75 C67 118.0(6) . . ?
C93 C75 H75 121.0 . . ?
N4 C82 N10 115.1(5) . . ?
N4 C82 C56 121.7(5) . . ?
C56 C82 N10 123.1(5) . . ?
C12 C86 H86 120.5 . . ?
C1 C86 C12 119.0(7) . . ?
C1 C86 H86 120.5 . . ?
C14 C89 H89 118.7 . . ?
N58 C89 C14 122.6(5) . . ?
N58 C89 H89 118.7 . . ?
C63 C93 C75 120.6(6) . . ?
C63 C93 H93 119.7 . . ?
C75 C93 H93 119.7 . . ?
C60 C125 H125 120.4 . . ?
C1 C125 C60 119.1(7) . . ?
C1 C125 H125 120.4 . . ?
N59 C127 H12A 109.5 . . ?
N59 C127 H12B 109.5 . . ?
N59 C127 H12C 109.5 . . ?
H12A C127 H12B 109.5 . . ?
H12A C127 H12C 109.5 . . ?
H12B C127 H12C 109.5 . . ?
F32 C136 S2 108.3(7) . . ?
F61 C136 S2 120.9(14) . . ?
F61 C136 F32 99.0(11) . . ?
F61 C136 F103 105.4(8) . . ?
F103 C136 S2 118.2(8) . . ?
F103 C136 F32 101.7(15) . . ?
C86 C1 C125 120.1(7) . . ?
C86 C1 H1 119.9 . . ?
C125 C1 H1 119.9 . . ?
C64 C145 C66 118.2(7) . . ?
C64 C145 H145 120.9 . . ?
C66 C145 H145 120.9 . . ?
O44 S16 C16 103.6(4) . . ?
O94 S16 O44 115.9(4) . . ?
O94 S16 C16 106.4(6) . . ?
O126 S16 O44 113.3(3) . . ?
O126 S16 O94 113.4(6) . . ?
O126 S16 C16 102.4(7) . . ?
C51 N3AA C55 117.2(5) . . ?
C51 N3AA C19 116.9(5) . . ?
C55 N3AA C19 116.5(5) . . ?
C0BA N1BA C7 119.1(5) . . ?
C7 N2BA C24 119.0(6) . . ?
C7 N2BA C6BA 117.5(5) . . ?
C6BA N2BA C24 117.9(6) . . ?
C12 N8AA C9AA 116.8(7) . . ?
C0BA N8AA C12 116.3(5) . . ?
C0BA N8AA C9AA 121.0(7) . . ?
N1BA C7 N2BA 114.4(5) . . ?
N1BA C7 C13 122.0(6) . . ?
N2BA C7 C13 123.5(7) . . ?
N1BA C0BA N8AA 114.7(6) . . ?
N1BA C0BA C8BA 123.2(7) . . ?
N8AA C0BA C8BA 122.1(7) . . ?
C51 C4AA H4AA 120.9 . . ?
C51 C4AA C5AA 118.3(6) . . ?
C5AA C4AA H4AA 120.9 . . ?
C36 C6AA H6AA 118.8 . . ?
C7AA C6AA C36 122.4(6) . . ?
C7AA C6AA H6AA 118.8 . . ?
C6AA C7AA H7AA 121.4 . . ?
C6BA C7AA C6AA 117.3(6) . . ?
C6BA C7AA H7AA 121.4 . . ?
C7 C13 H13 121.0 . . ?
C7BA C13 C7 118.0(7) . . ?
C7BA C13 H13 121.0 . . ?
C4AA C5AA H5AA 120.2 . . ?
C20 C5AA C4AA 119.6(7) . . ?
C20 C5AA H5AA 120.2 . . ?
C35 C2AA H2AA 121.8 . . ?
C64 C2AA C35 116.4(6) . . ?
C64 C2AA H2AA 121.8 . . ?
N3AA C19 H19A 109.5 . . ?
N3AA C19 H19B 109.5 . . ?
N3AA C19 H19C 109.5 . . ?
H19A C19 H19B 109.5 . . ?
H19A C19 H19C 109.5 . . ?
H19B C19 H19C 109.5 . . ?
C40 C20 C5AA 119.0(6) . . ?
C40 C20 H20 120.5 . . ?
C5AA C20 H20 120.5 . . ?
N2BA C24 H24A 109.5 . . ?
N2BA C24 H24B 109.5 . . ?
N2BA C24 H24C 109.5 . . ?
H24A C24 H24B 109.5 . . ?
H24A C24 H24C 109.5 . . ?
H24B C24 H24C 109.5 . . ?
N8AA C9AA H9AA 109.5 . . ?
N8AA C9AA H9AB 109.5 . . ?
N8AA C9AA H9AC 109.5 . . ?
H9AA C9AA H9AB 109.5 . . ?
H9AA C9AA H9AC 109.5 . . ?
H9AB C9AA H9AC 109.5 . . ?
N5 C6BA N2BA 115.5(5) . . ?
N5 C6BA C7AA 122.4(6) . . ?
C7AA C6BA N2BA 122.1(6) . . ?
C57 C5BA H5BA 119.9 . . ?
C70 C5BA C57 120.2(6) . . ?
C70 C5BA H5BA 119.9 . . ?
C0BA C8BA H8BA 121.9 . . ?
C7BA C8BA C0BA 116.3(7) . . ?
C7BA C8BA H8BA 121.9 . . ?
N30 C8 H8A 109.5 . . ?
N30 C8 H8B 109.5 . . ?
N30 C8 H8C 109.5 . . ?
H8A C8 H8B 109.5 . . ?
H8A C8 H8C 109.5 . . ?
H8B C8 H8C 109.5 . . ?
C13 C7BA C8BA 121.4(7) . . ?
C13 C7BA H7BA 119.3 . . ?
C8BA C7BA H7BA 119.3 . . ?
N6 C18 H18A 109.5 . . ?
N6 C18 H18B 109.5 . . ?
N6 C18 H18C 109.5 . . ?
H18A C18 H18B 109.5 . . ?
H18A C18 H18C 109.5 . . ?
H18B C18 H18C 109.5 . . ?
C5 C4 C15 122.8(16) . . ?
C6 C4 C15 124.5(17) . . ?
C6 C4 C5 112.2(15) . . ?
C4 C5 H5 116.3 . . ?
C4 C5 C10 127.4(18) . . ?
C10 C5 H5 116.3 . . ?
C4 C6 H6 118.3 . . ?
C4 C6 C17 123.4(19) . . ?
C17 C6 H6 118.3 . . ?
O19 S7A O20 92(3) . . ?
O19 S7A F62 104(3) . . ?
O19 S7A C69 116(2) . . ?
O20 S7A F62 136.5(10) . . ?
O48 S7A O19 118(2) . . ?
O48 S7A O20 96(3) . . ?
O48 S7A F62 111(3) . . ?
O48 S7A C69 124(2) . . ?
C69 S7A O20 98.3(15) . . ?
C69 S7A F62 38.3(17) . . ?
C10 C9 H9 125.2 . . ?
C10 C9 C17 109.6(15) . . ?
C17 C9 H9 125.2 . . ?
C5 C10 H10 118.9 . . ?
C9 C10 C5 122.1(17) . . ?
C9 C10 H10 118.9 . . ?
C6 C17 H17 117.8 . . ?
C9 C17 C6 124.4(18) . . ?
C9 C17 H17 117.8 . . ?
C16 F5 F4 56.8(11) . . ?
F3 C16 S16 113.1(7) . . ?
F3 C16 F4 100.2(11) . . ?
F3 C16 F5A 95.7(12) . . ?
F5 C16 S16 120.7(8) . . ?
F5 C16 F3 124.1(11) . . ?
F5 C16 F4 82.4(11) . . ?
F4 C16 S16 102.6(12) . . ?
F4 C16 F5A 143.3(14) . . ?
F5A C16 S16 101.0(9) . . ?
C16 F4 F5 40.8(8) . . ?

loop_
_geom_bond_atom_site_label_1
_geom_bond_atom_site_label_2
_geom_bond_distance
_geom_bond_site_symmetry_2
_geom_bond_publ_flag
Ag1 Ag3 3.3235(6) . ?
Ag1 Ag5 2.7430(6) . ?
Ag1 N8 2.178(5) . ?
Ag1 C14 2.171(5) . ?
Ag2 N3 2.144(5) . ?
Ag2 N4 2.148(4) . ?
Ag3 Ag4 2.6987(6) . ?
Ag3 C11 2.201(5) . ?
Ag3 N17 2.217(4) . ?
Ag4 Ag5 3.1816(6) . ?
Ag4 N5 2.171(4) . ?
Ag4 C11 2.162(5) . ?
Ag5 C14 2.165(5) . ?
Ag5 N26 2.193(5) . ?
S7 O19 1.418(6) . ?
S7 O20 1.409(8) . ?
S7 O48 1.438(7) . ?
S7 C69 1.807(8) . ?
S2 O22 1.381(6) . ?
S2 O84 1.502(7) . ?
S2 O101 1.411(6) . ?
S2 C136 1.670(14) . ?
C3 N17 1.330(7) . ?
C3 N30 1.428(8) . ?
C3 C70 1.384(9) . ?
N3 C40 1.350(8) . ?
N3 C51 1.344(7) . ?
N4 C49 1.332(7) . ?
N4 C82 1.352(7) . ?
N5 C37 1.329(7) . ?
N5 C6BA 1.348(8) . ?
N6 C40 1.438(8) . ?
N6 C60 1.366(8) . ?
N6 C18 1.460(9) . ?
N8 C55 1.342(7) . ?
N8 C67 1.339(7) . ?
N9 C35 1.323(8) . ?
N9 C66 1.342(9) . ?
N10 C31 1.387(7) . ?
N10 C54 1.457(7) . ?
N10 C82 1.425(7) . ?
C11 C14 1.423(8) . ?
C11 C33 1.388(8) . ?
C12 N26 1.350(9) . ?
C12 C86 1.388(9) . ?
C12 N8AA 1.408(9) . ?
C14 C89 1.401(8) . ?
C15 C33 1.389(8) . ?
C15 N58 1.337(8) . ?
C15 C4 1.450(15) . ?
N17 C31 1.354(7) . ?
O19 S7A 1.48(2) . ?
O20 S7A 1.85(6) . ?
F21 C69 1.353(8) . ?
N23 C37 1.388(7) . ?
N23 C49 1.416(7) . ?
N23 C68 1.482(7) . ?
N26 C60 1.364(8) . ?
F27 C69 1.349(8) . ?
N30 C66 1.385(9) . ?
N30 C8 1.475(9) . ?
C31 C57 1.379(8) . ?
F32 C136 1.52(2) . ?
C33 H33 0.9300 . ?
C35 N59 1.393(9) . ?
C35 C2AA 1.409(8) . ?
C36 H36 0.9300 . ?
C36 C37 1.430(8) . ?
C36 C6AA 1.379(10) . ?
C38 H38 0.9300 . ?
C38 C49 1.382(8) . ?
C38 C72 1.375(9) . ?
C40 C20 1.355(9) . ?
O48 S7A 1.35(2) . ?
C51 N3AA 1.413(8) . ?
C51 C4AA 1.386(9) . ?
C54 H54A 0.9600 . ?
C54 H54B 0.9600 . ?
C54 H54C 0.9600 . ?
C55 C63 1.374(8) . ?
C55 N3AA 1.414(7) . ?
C56 H56 0.9300 . ?
C56 C72 1.377(9) . ?
C56 C82 1.381(8) . ?
C57 H57 0.9300 . ?
C57 C5BA 1.385(9) . ?
N58 C89 1.337(8) . ?
N59 C67 1.408(8) . ?
N59 C127 1.477(9) . ?
C60 C125 1.395(9) . ?
F61 C136 1.267(13) . ?
F62 C69 1.343(10) . ?
F62 S7A 2.15(7) . ?
C63 H63 0.9300 . ?
C63 C93 1.370(10) . ?
C64 H64 0.9300 . ?
C64 C145 1.370(11) . ?
C64 C2AA 1.373(11) . ?
C66 C145 1.395(8) . ?
C67 C75 1.392(9) . ?
C68 H68A 0.9600 . ?
C68 H68B 0.9600 . ?
C68 H68C 0.9600 . ?
C69 S7A 1.50(4) . ?
C70 H70 0.9300 . ?
C70 C5BA 1.374(10) . ?
C72 H72 0.9300 . ?
C75 H75 0.9300 . ?
C75 C93 1.376(10) . ?
C86 H86 0.9300 . ?
C86 C1 1.378(12) . ?
C89 H89 0.9300 . ?
C93 H93 0.9300 . ?
F103 C136 1.337(11) . ?
C125 H125 0.9300 . ?
C125 C1 1.385(11) . ?
C127 H12A 0.9600 . ?
C127 H12B 0.9600 . ?
C127 H12C 0.9600 . ?
C1 H1 0.9300 . ?
C145 H145 0.9300 . ?
S16 O44 1.444(5) . ?
S16 O94 1.426(7) . ?
S16 O126 1.399(6) . ?
S16 C16 1.812(10) . ?
N3AA C19 1.453(8) . ?
N1BA C7 1.330(9) . ?
N1BA C0BA 1.321(8) . ?
N2BA C7 1.388(9) . ?
N2BA C24 1.466(10) . ?
N2BA C6BA 1.416(8) . ?
N8AA C0BA 1.391(9) . ?
N8AA C9AA 1.463(10) . ?
C7 C13 1.391(9) . ?
C0BA C8BA 1.398(10) . ?
C4AA H4AA 0.9300 . ?
C4AA C5AA 1.400(10) . ?
C6AA H6AA 0.9300 . ?
C6AA C7AA 1.382(11) . ?
C7AA H7AA 0.9300 . ?
C7AA C6BA 1.371(9) . ?
C13 H13 0.9300 . ?
C13 C7BA 1.360(12) . ?
C5AA H5AA 0.9300 . ?
C5AA C20 1.381(11) . ?
C2AA H2AA 0.9300 . ?
C19 H19A 0.9600 . ?
C19 H19B 0.9600 . ?
C19 H19C 0.9600 . ?
C20 H20 0.9300 . ?
C24 H24A 0.9600 . ?
C24 H24B 0.9600 . ?
C24 H24C 0.9600 . ?
C9AA H9AA 0.9600 . ?
C9AA H9AB 0.9600 . ?
C9AA H9AC 0.9600 . ?
C5BA H5BA 0.9300 . ?
C8BA H8BA 0.9300 . ?
C8BA C7BA 1.381(13) . ?
C8 H8A 0.9600 . ?
C8 H8B 0.9600 . ?
C8 H8C 0.9600 . ?
C7BA H7BA 0.9300 . ?
C18 H18A 0.9600 . ?
C18 H18B 0.9600 . ?
C18 H18C 0.9600 . ?
C4 C5 1.38(2) . ?
C4 C6 1.33(2) . ?
C5 H5 0.9300 . ?
C5 C10 1.419(14) . ?
C6 H6 0.9300 . ?
C6 C17 1.464(15) . ?
C9 H9 0.9300 . ?
C9 C10 1.412(16) . ?
C9 C17 1.452(16) . ?
C10 H10 0.9300 . ?
C17 H17 0.9300 . ?
F3 C16 1.310(10) . ?
F5 C16 1.133(14) . ?
F5 F4 1.72(2) . ?
C16 F4 1.45(2) . ?
C16 F5A 1.60(2) . ?

loop_
_geom_torsion_atom_site_label_1
_geom_torsion_atom_site_label_2
_geom_torsion_atom_site_label_3
_geom_torsion_atom_site_label_4
_geom_torsion
_geom_torsion_site_symmetry_1
_geom_torsion_site_symmetry_2
_geom_torsion_site_symmetry_3
_geom_torsion_site_symmetry_4
_geom_torsion_publ_flag
Ag1 N8 C55 C63 -165.8(5) . . . . ?
Ag1 N8 C55 N3AA 13.7(7) . . . . ?
Ag1 N8 C67 N59 -14.8(7) . . . . ?
Ag1 N8 C67 C75 168.9(6) . . . . ?
Ag1 C14 C89 N58 -138.1(5) . . . . ?
Ag2 N3 C40 N6 -16.7(7) . . . . ?
Ag2 N3 C40 C20 165.9(5) . . . . ?
Ag2 N3 C51 N3AA 16.0(7) . . . . ?
Ag2 N3 C51 C4AA -164.8(5) . . . . ?
Ag2 N4 C49 N23 17.5(6) . . . . ?
Ag2 N4 C49 C38 -165.2(4) . . . . ?
Ag2 N4 C82 N10 -18.6(5) . . . . ?
Ag2 N4 C82 C56 165.3(4) . . . . ?
Ag3 C11 C14 Ag1 -0.4(5) . . . . ?
Ag3 C11 C14 Ag5 87.7(4) . . . . ?
Ag3 C11 C14 C89 -133.1(4) . . . . ?
Ag3 C11 C33 C15 133.4(5) . . . . ?
Ag3 N17 C31 N10 -9.2(8) . . . . ?
Ag3 N17 C31 C57 167.8(5) . . . . ?
Ag4 N5 C37 N23 17.5(7) . . . . ?
Ag4 N5 C37 C36 -159.6(5) . . . . ?
Ag4 N5 C6BA N2BA -14.9(6) . . . . ?
Ag4 N5 C6BA C7AA 165.3(6) . . . . ?
Ag4 C11 C14 Ag1 -86.4(4) . . . . ?
Ag4 C11 C14 Ag5 1.7(5) . . . . ?
Ag4 C11 C14 C89 140.9(4) . . . . ?
Ag4 C11 C33 C15 -142.7(5) . . . . ?
Ag5 C14 C89 N58 134.9(5) . . . . ?
Ag5 N26 C60 N6 -25.2(8) . . . . ?
Ag5 N26 C60 C125 150.8(5) . . . . ?
S7 O19 S7A O20 -16.1(17) . . . . ?
S7 O19 S7A O48 81(6) . . . . ?
S7 O19 S7A F62 -155(3) . . . . ?
S7 O19 S7A C69 -116(4) . . . . ?
S7 O20 S7A O19 40(4) . . . . ?
S7 O20 S7A O48 -78(6) . . . . ?
S7 O20 S7A F62 153(6) . . . . ?
S7 O20 S7A C69 156(6) . . . . ?
S7 O48 S7A O19 -71(5) . . . . ?
S7 O48 S7A O20 24(2) . . . . ?
S7 O48 S7A F62 169(3) . . . . ?
S7 O48 S7A C69 128(6) . . . . ?
S7 C69 S7A O19 85(3) . . . . ?
S7 C69 S7A O20 -11(3) . . . . ?
S7 C69 S7A O48 -114(7) . . . . ?
S7 C69 S7A F62 166(4) . . . . ?
C3 N17 C31 N10 -179.0(5) . . . . ?
C3 N17 C31 C57 -2.0(8) . . . . ?
C3 N30 C66 N9 17.3(8) . . . . ?
C3 N30 C66 C145 -166.5(6) . . . . ?
C3 C70 C5BA C57 -1.2(12) . . . . ?
N3 C40 C20 C5AA -0.3(11) . . . . ?
N3 C51 N3AA C55 -149.0(5) . . . . ?
N3 C51 N3AA C19 65.6(7) . . . . ?
N3 C51 C4AA C5AA -0.4(10) . . . . ?
N6 C40 C20 C5AA -177.5(7) . . . . ?
N6 C60 C125 C1 179.4(7) . . . . ?
N8 C55 C63 C93 -1.0(11) . . . . ?
N8 C55 N3AA C51 50.9(7) . . . . ?
N8 C55 N3AA C19 -163.5(6) . . . . ?
N8 C67 C75 C93 -2.4(12) . . . . ?
N9 C35 N59 C67 -11.1(8) . . . . ?
N9 C35 N59 C127 -166.4(6) . . . . ?
N9 C35 C2AA C64 3.6(9) . . . . ?
N9 C66 C145 C64 1.0(10) . . . . ?
N10 C31 C57 C5BA 177.1(6) . . . . ?
C11 C14 C89 N58 -1.7(8) . . . . ?
C12 N26 C60 N6 178.9(5) . . . . ?
C12 N26 C60 C125 -5.2(9) . . . . ?
C12 C86 C1 C125 -2.2(12) . . . . ?
C12 N8AA C0BA N1BA 24.1(8) . . . . ?
C12 N8AA C0BA C8BA -158.3(6) . . . . ?
C14 C11 C33 C15 -3.1(9) . . . . ?
C15 N58 C89 C14 0.2(9) . . . . ?
C15 C4 C5 C10 176.0(18) . . . . ?
C15 C4 C6 C17 179.0(17) . . . . ?
N17 C3 N30 C66 -110.4(6) . . . . ?
N17 C3 N30 C8 103.5(6) . . . . ?
N17 C3 C70 C5BA -0.6(11) . . . . ?
N17 C31 C57 C5BA 0.2(10) . . . . ?
O19 S7 O20 S7A -131(6) . . . . ?
O19 S7 O48 S7A 76(2) . . . . ?
O19 S7 C69 F21 62.2(7) . . . . ?
O19 S7 C69 F27 178.8(6) . . . . ?
O19 S7 C69 F62 -57.6(6) . . . . ?
O19 S7 C69 S7A -73(4) . . . . ?
O20 S7 O19 S7A 156(3) . . . . ?
O20 S7 O48 S7A -145(3) . . . . ?
O20 S7 C69 F21 -59.5(6) . . . . ?
O20 S7 C69 F27 57.0(7) . . . . ?
O20 S7 C69 F62 -179.4(5) . . . . ?
O20 S7 C69 S7A 165(4) . . . . ?
F21 C69 S7A O19 35(5) . . . . ?
F21 C69 S7A O20 -60.6(16) . . . . ?
F21 C69 S7A O48 -163(3) . . . . ?
F21 C69 S7A F62 115.9(15) . . . . ?
O22 S2 C136 F32 176.4(7) . . . . ?
O22 S2 C136 F61 -70.7(12) . . . . ?
O22 S2 C136 F103 61.5(15) . . . . ?
N26 C12 C86 C1 0.7(11) . . . . ?
N26 C12 N8AA C0BA -115.6(6) . . . . ?
N26 C12 N8AA C9AA 91.1(8) . . . . ?
N26 C60 C125 C1 3.6(10) . . . . ?
F27 C69 S7A O19 163(3) . . . . ?
F27 C69 S7A O20 67.1(14) . . . . ?
F27 C69 S7A O48 -36(6) . . . . ?
F27 C69 S7A F62 -116.4(14) . . . . ?
N30 C3 N17 Ag3 11.6(6) . . . . ?
N30 C3 N17 C31 -176.1(5) . . . . ?
N30 C3 C70 C5BA 177.6(7) . . . . ?
N30 C66 C145 C64 -174.9(6) . . . . ?
C31 N10 C82 N4 132.1(5) . . . . ?
C31 N10 C82 C56 -51.9(7) . . . . ?
C31 C57 C5BA C70 1.4(12) . . . . ?
C33 C11 C14 Ag1 135.7(5) . . . . ?
C33 C11 C14 Ag5 -136.2(5) . . . . ?
C33 C11 C14 C89 3.0(7) . . . . ?
C33 C15 N58 C89 -0.1(9) . . . . ?
C33 C15 C4 C5 -137.0(16) . . . . ?
C33 C15 C4 C6 51(3) . . . . ?
C35 N9 C66 N30 177.1(5) . . . . ?
C35 N9 C66 C145 1.0(8) . . . . ?
C35 N59 C67 N8 79.7(8) . . . . ?
C35 N59 C67 C75 -103.9(8) . . . . ?
C36 C6AA C7AA C6BA 4.1(12) . . . . ?
C37 N5 C6BA N2BA 178.3(5) . . . . ?
C37 N5 C6BA C7AA -1.5(9) . . . . ?
C37 N23 C49 N4 -144.5(5) . . . . ?
C37 N23 C49 C38 38.3(7) . . . . ?
C37 C36 C6AA C7AA -1.3(11) . . . . ?
C40 N3 C51 N3AA -176.8(5) . . . . ?
C40 N3 C51 C4AA 2.3(8) . . . . ?
C40 N6 C60 N26 -26.2(8) . . . . ?
C40 N6 C60 C125 157.9(6) . . . . ?
O48 S7 O19 S7A -65(3) . . . . ?
O48 S7 O20 S7A 90(6) . . . . ?
O48 S7 C69 F21 -178.5(5) . . . . ?
O48 S7 C69 F27 -62.0(7) . . . . ?
O48 S7 C69 F62 61.6(6) . . . . ?
O48 S7 C69 S7A 46(4) . . . . ?
C49 N4 C82 N10 174.4(4) . . . . ?
C49 N4 C82 C56 -1.7(7) . . . . ?
C49 N23 C37 N5 40.9(7) . . . . ?
C49 N23 C37 C36 -142.0(5) . . . . ?
C49 C38 C72 C56 -0.8(9) . . . . ?
C51 N3 C40 N6 175.5(5) . . . . ?
C51 N3 C40 C20 -1.9(9) . . . . ?
C51 C4AA C5AA C20 -1.8(12) . . . . ?
C54 N10 C31 N17 -174.7(5) . . . . ?
C54 N10 C31 C57 8.3(8) . . . . ?
C54 N10 C82 N4 -81.9(6) . . . . ?
C54 N10 C82 C56 94.1(6) . . . . ?
C55 N8 C67 N59 175.4(6) . . . . ?
C55 N8 C67 C75 -1.0(10) . . . . ?
C55 C63 C93 C75 -2.5(13) . . . . ?
N58 C15 C33 C11 1.6(9) . . . . ?
N58 C15 C4 C5 41(2) . . . . ?
N58 C15 C4 C6 -130.1(18) . . . . ?
N59 C35 C2AA C64 -178.2(6) . . . . ?
N59 C67 C75 C93 -178.6(7) . . . . ?
C60 N6 C40 N3 128.3(6) . . . . ?
C60 N6 C40 C20 -54.3(9) . . . . ?
C60 C125 C1 C86 0.1(12) . . . . ?
F62 C69 S7A O19 -80(4) . . . . ?
F62 C69 S7A O20 -176.5(7) . . . . ?
F62 C69 S7A O48 81(5) . . . . ?
C63 C55 N3AA C51 -129.5(7) . . . . ?
C63 C55 N3AA C19 16.0(9) . . . . ?
C66 N9 C35 N59 178.4(5) . . . . ?
C66 N9 C35 C2AA -3.4(8) . . . . ?
C67 N8 C55 C63 2.8(9) . . . . ?
C67 N8 C55 N3AA -177.7(5) . . . . ?
C67 C75 C93 C63 4.1(13) . . . . ?
C68 N23 C37 N5 -175.9(5) . . . . ?
C68 N23 C37 C36 1.1(8) . . . . ?
C68 N23 C49 N4 70.7(6) . . . . ?
C68 N23 C49 C38 -106.5(6) . . . . ?
C69 S7 O19 S7A 43(3) . . . . ?
C69 S7 O20 S7A -20(5) . . . . ?
C69 S7 O48 S7A -33(2) . . . . ?
C70 C3 N17 Ag3 -170.0(6) . . . . ?
C70 C3 N17 C31 2.2(9) . . . . ?
C70 C3 N30 C66 71.3(8) . . . . ?
C70 C3 N30 C8 -74.8(8) . . . . ?
C72 C38 C49 N4 0.2(8) . . . . ?
C72 C38 C49 N23 177.2(5) . . . . ?
C72 C56 C82 N4 1.0(8) . . . . ?
C72 C56 C82 N10 -174.7(5) . . . . ?
C82 N4 C49 N23 -176.1(4) . . . . ?
C82 N4 C49 C38 1.1(7) . . . . ?
C82 N10 C31 N17 -30.1(7) . . . . ?
C82 N10 C31 C57 152.9(6) . . . . ?
C82 C56 C72 C38 0.3(9) . . . . ?
O84 S2 C136 F32 58.7(8) . . . . ?
O84 S2 C136 F61 171.6(11) . . . . ?
O84 S2 C136 F103 -56.2(16) . . . . ?
C86 C12 N26 Ag5 -157.9(6) . . . . ?
C86 C12 N26 C60 3.0(9) . . . . ?
C86 C12 N8AA C0BA 65.3(9) . . . . ?
C86 C12 N8AA C9AA -88.1(9) . . . . ?
O101 S2 C136 F32 -56.6(9) . . . . ?
O101 S2 C136 F61 56.3(14) . . . . ?
O101 S2 C136 F103 -171.5(13) . . . . ?
C127 N59 C67 N8 -124.2(7) . . . . ?
C127 N59 C67 C75 52.2(10) . . . . ?
C145 C64 C2AA C35 -1.5(10) . . . . ?
S16 C16 F4 F5 -119.9(8) . . . . ?
O44 S16 C16 F3 166.8(11) . . . . ?
O44 S16 C16 F5 -28.8(19) . . . . ?
O44 S16 C16 F4 59.8(11) . . . . ?
O44 S16 C16 F5A -92.0(9) . . . . ?
O94 S16 C16 F3 44.2(14) . . . . ?
O94 S16 C16 F5 -151.4(17) . . . . ?
O94 S16 C16 F4 -62.9(10) . . . . ?
O94 S16 C16 F5A 145.4(9) . . . . ?
O126 S16 C16 F3 -75.1(13) . . . . ?
O126 S16 C16 F5 89.3(18) . . . . ?
O126 S16 C16 F4 177.9(9) . . . . ?
O126 S16 C16 F5A 26.1(9) . . . . ?
N3AA C51 C4AA C5AA 178.6(6) . . . . ?
N3AA C55 C63 C93 179.5(7) . . . . ?
N1BA C7 C13 C7BA -1.0(10) . . . . ?
N1BA C0BA C8BA C7BA -0.1(11) . . . . ?
N2BA C7 C13 C7BA 177.8(7) . . . . ?
N8AA C12 N26 Ag5 23.0(6) . . . . ?
N8AA C12 N26 C60 -176.1(5) . . . . ?
N8AA C12 C86 C1 179.7(7) . . . . ?
N8AA C0BA C8BA C7BA -177.5(7) . . . . ?
C7 N1BA C0BA N8AA 178.4(5) . . . . ?
C7 N1BA C0BA C8BA 0.8(9) . . . . ?
C7 N2BA C6BA N5 94.1(7) . . . . ?
C7 N2BA C6BA C7AA -86.1(8) . . . . ?
C7 C13 C7BA C8BA 1.8(12) . . . . ?
C0BA N1BA C7 N2BA -179.2(5) . . . . ?
C0BA N1BA C7 C13 -0.2(9) . . . . ?
C0BA C8BA C7BA C13 -1.2(12) . . . . ?
C4AA C51 N3AA C55 31.9(8) . . . . ?
C4AA C51 N3AA C19 -113.5(7) . . . . ?
C4AA C5AA C20 C40 2.2(12) . . . . ?
C6AA C36 C37 N5 -3.1(9) . . . . ?
C6AA C36 C37 N23 180.0(6) . . . . ?
C6AA C7AA C6BA N5 -2.8(11) . . . . ?
C6AA C7AA C6BA N2BA 177.4(7) . . . . ?
C2AA C35 N59 C67 170.6(5) . . . . ?
C2AA C35 N59 C127 15.3(9) . . . . ?
C2AA C64 C145 C66 -0.6(10) . . . . ?
C24 N2BA C7 N1BA -177.9(6) . . . . ?
C24 N2BA C7 C13 3.1(10) . . . . ?
C24 N2BA C6BA N5 -112.4(7) . . . . ?
C24 N2BA C6BA C7AA 67.4(9) . . . . ?
C9AA N8AA C0BA N1BA 176.3(7) . . . . ?
C9AA N8AA C0BA C8BA -6.1(10) . . . . ?
C6BA N5 C37 N23 -178.4(5) . . . . ?
C6BA N5 C37 C36 4.5(9) . . . . ?
C6BA N2BA C7 N1BA -24.8(8) . . . . ?
C6BA N2BA C7 C13 156.3(6) . . . . ?
C8 N30 C66 N9 161.4(6) . . . . ?
C8 N30 C66 C145 -22.5(9) . . . . ?
C18 N6 C40 N3 -79.7(7) . . . . ?
C18 N6 C40 C20 97.7(8) . . . . ?
C18 N6 C60 N26 -177.1(5) . . . . ?
C18 N6 C60 C125 7.0(9) . . . . ?
C4 C15 C33 C11 -180.0(12) . . . . ?
C4 C15 N58 C89 -178.7(11) . . . . ?
C4 C5 C10 C9 9(4) . . . . ?
C4 C6 C17 C9 0(4) . . . . ?
C5 C4 C6 C17 7(3) . . . . ?
C6 C4 C5 C10 -12(3) . . . . ?
S7A F62 C69 S7 -3.7(7) . . . . ?
S7A F62 C69 F21 -125.6(10) . . . . ?
S7A F62 C69 F27 121.8(9) . . . . ?
C10 C9 C17 C6 -3(3) . . . . ?
C17 C9 C10 C5 -1(3) . . . . ?
F3 C16 F4 F5 123.4(11) . . . . ?
F4 F5 C16 S16 100.2(16) . . . . ?
F4 F5 C16 F3 -97.2(17) . . . . ?
F4 F5 C16 F5A -173.8(8) . . . . ?
F5A C16 F4 F5 9.1(12) . . . . ?

loop_
_smtbx_masks_void_nr
_smtbx_masks_void_average_x
_smtbx_masks_void_average_y
_smtbx_masks_void_average_z
_smtbx_masks_void_volume
_smtbx_masks_void_count_electrons
_smtbx_masks_void_content
1 0.000 -0.029 0.250 14.9 0.0 ?
2 0.000 0.029 0.750 14.9 0.0 ?
3 0.000 0.500 -0.446 1846.3 443.6 ?
4 0.500 0.000 -0.635 1846.3 443.6 ?
5 0.500 0.471 0.250 14.9 0.0 ?
6 0.500 0.529 0.750 14.9 0.0 ?
